data_2210407
loop_
_publ_author_name
'Mao, Shao-Yu'
'Ren, Xiao-Xia'
'Liu, Xiao-Xuan'
'Mi, Jin-Xiao'

_publ_section_title
;
 Rb~3~PO~4~W~12~O~36~ from X-ray powder data
;
_journal_coeditor_code WM2037
_journal_issue 9
_journal_name_full 'Acta Crystallographica Section E'
_journal_page_first i187
_journal_page_last i189
_journal_paper_doi 10.1107/S1600536806030832
_journal_volume 62
_journal_year 2006
_chemical_formula_iupac 'Rb3 P O4 W12 O36'
_chemical_formula_moiety 'O40 P Rb3 W12'
_chemical_formula_structural 'Rb3 (P O4 W12 O36)'
_chemical_formula_sum 'O40 P Rb3 W12'
_chemical_formula_weight 3133.54
_chemical_name_systematic
;
trirubidium phosphate dodecatungstate
;
_space_group_IT_number 224
_symmetry_cell_setting cubic
_symmetry_space_group_name_Hall '-P 4bc 2bc 3'
_symmetry_space_group_name_H-M 'P n -3 m :2'
_cell_angle_alpha 90.0
_cell_angle_beta 90.0
_cell_angle_gamma 90.0
_cell_formula_units_Z 2
_cell_length_a 11.66078(13)
_cell_length_b 11.66078(13)
_cell_length_c 11.66078(13)
_cell_measurement_temperature 295(2)
_cell_volume 1585.56(3)
_computing_cell_refinement
;
GSAS (Larson & Von Dreele, 2000) and EXPGUI (Toby, 2001)
;
_computing_data_collection 'X'pert Data Collector (PANalytical, 2003)'
_computing_data_reduction 'X'pert Data Collector'
_computing_molecular_graphics 'DIAMOND (Brandenburg, 2004)'
_computing_publication_material 'enCIFer (Allen <i>et al.</i>,  2004)'
_computing_structure_refinement 'GSAS and EXPGUI'
_computing_structure_solution 'coordinates taken from an isotypic compound'
_diffrn_ambient_temperature 295(2)
_diffrn_measurement_device_type 'PANalytical X'pert PRO'
_diffrn_radiation_monochromator graphite
_exptl_crystal_density_diffrn 6.563
_exptl_crystal_density_method 'not measured'
_refine_ls_extinction_method none
_refine_ls_goodness_of_fit_all 1.01
_refine_ls_matrix_type full
_refine_ls_number_constraints 0
_refine_ls_number_parameters 56
_refine_ls_number_reflns 285
_refine_ls_number_restraints 4
_refine_ls_shift/su_max 0.03
_refine_ls_shift/su_mean 0.00
_cod_data_source_file wm2037.cif
_cod_data_source_block I
_cod_original_cell_volume 1585.56(5)
_cod_original_sg_symbol_Hall '-P 4bc 2bc'
_cod_original_sg_symbol_H-M 'P n -3 m'
_cod_database_code 2210407

loop_
_symmetry_equiv_pos_site_id
_symmetry_equiv_pos_as_xyz
1 +x,+y,+z
2 +z,+x,+y
3 +y,+z,+x
4 +x+1/2,+y+1/2,-z
5 -z,+x+1/2,+y+1/2
6 +y+1/2,-z,+x+1/2
7 -z+1/2,+x,-y+1/2
8 -y+1/2,-z+1/2,+x
9 +y,-z+1/2,-x+1/2
10 -x+1/2,+y,-z+1/2
11 -z+1/2,-x+1/2,+y
12 +x,-y+1/2,-z+1/2
13 +y,+x,+z
14 +z,+y,+x
15 +x,+z,+y
16 +y+1/2,+x+1/2,-z
17 -z,+y+1/2,+x+1/2
18 +x+1/2,-z,+y+1/2
19 -z+1/2,+y,-x+1/2
20 -x+1/2,-z+1/2,+y
21 +x,-z+1/2,-y+1/2
22 -y+1/2,+x,-z+1/2
23 -z+1/2,-y+1/2,+x
24 +y,-x+1/2,-z+1/2
-1 -x,-y,-z
-2 -z,-x,-y
-3 -y,-z,-x
-4 -x+1/2,-y+1/2,+z
-5 +z,-x+1/2,-y+1/2
-6 -y+1/2,+z,-x+1/2
-7 +z+1/2,-x,+y+1/2
-8 +y+1/2,+z+1/2,-x
-9 -y,+z+1/2,+x+1/2
-10 +x+1/2,-y,+z+1/2
-11 +z+1/2,+x+1/2,-y
-12 -x,+y+1/2,+z+1/2
-13 -y,-x,-z
-14 -z,-y,-x
-15 -x,-z,-y
-16 -y+1/2,-x+1/2,+z
-17 +z,-y+1/2,-x+1/2
-18 -x+1/2,+z,-y+1/2
-19 +z+1/2,-y,+x+1/2
-20 +x+1/2,+z+1/2,-y
-21 -x,+z+1/2,+y+1/2
-22 +y+1/2,-x,+z+1/2
-23 +z+1/2,+y+1/2,-x
-24 -y,+x+1/2,+z+1/2

loop_
_atom_site_label
_atom_site_fract_x
_atom_site_fract_y
_atom_site_fract_z
_atom_site_U_iso_or_equiv
_atom_site_thermal_displace_type
_atom_site_occupancy
W 0.46593(7) 0.46593(7) 0.25855(14) 0.0542(10) Uiso 1.0
P 0.25 0.25 0.25 0.056(8) Uiso 1.0
O1 0.6518(13) 0.6518(13) 0.007(2) 0.097(11) Uiso 1.0
O2 0.0653(9) 0.0653(9) 0.764(2) 0.052(6) Uiso 1.0
O3 0.1277(16) 0.1277(16) 0.537(2) 0.079(8) Uiso 1.0
O4 0.3234(10) 0.3234(10) 0.3234(10) 0.014(8) Uiso 1.0
Rb 0.25 0.75 0.75 0.069(3) Uiso 1.0

loop_
_atom_type_symbol
_atom_type_scat_dispersion_real
_atom_type_scat_dispersion_imag
_atom_type_scat_source
W 0.000 0.000 International_Tables_Vol_C
P 0.000 0.000 International_Tables_Vol_C
O 0.000 0.000 International_Tables_Vol_C
Rb 0.000 0.000 International_Tables_Vol_C

loop_
_diffrn_radiation_type
_diffrn_radiation_wavelength
CuK\a~1~ 1.540500
CuK\a~2~ 1.544300

loop_
_geom_angle_atom_site_label_1
_geom_angle_atom_site_label_2
_geom_angle_atom_site_label_3
_geom_angle_site_symmetry_1
_geom_angle_site_symmetry_3
_geom_angle
_geom_angle_publ_flag
O1 W O1 -7_564 -9_564 86.2(14) y
O1 W O2 -7_564 4_556 103.1(9) y
O1 W O3 -7_555 -5_456 86.2(7) y
O1 W O3 -7_555 -6_546 155.0(8) n
O1 W O2 -9_564 4_556 103.1(9) n
O1 W O3 -9_555 -5_456 155.0(8) n
O1 W O3 -9_555 -6_546 86.2(7) n
O2 W O3 4_556 -5_456 101.8(9) y
O2 W O3 4_556 -6_546 101.8(9) n
O3 W O3 -5_456 -6_546 90.8(13) y
O4 P O4 1_555 7_555 109.4712(4) y
O4 P O4 1_555 8_555 109.4712(9) n
O4 P O4 1_555 9_555 109.4712(5) n
O4 P O4 7_555 8_555 109.4712(4) n
O4 P O4 7_555 9_555 109.4712(9) n
O4 P O4 8_555 9_555 109.4712(4) n
W O1 W -7_555 -9_555 150.7(15) n
W O1 Rb -7_564 3_555 103.8(7) n
W O1 Rb -9_564 3_555 103.8(7) n
W O2 Rb 4_446 6_465 168.1(14) n
W O3 W 8_555 11_555 127.4(14) n
W O3 Rb 8_555 6_465 106.4(7) n
W O3 Rb 11_555 6_465 106.4(7) n
O1 Rb O1 2_555 7_556 138.9(6) y
O1 Rb O1 2_555 11_565 138.9(6) n
O1 Rb O1 2_555 -5_476 59.5(9) y
O1 Rb O2 2_555 5_655 57.3(6) y
O1 Rb O2 2_555 -2_666 116.8(7) n
O1 Rb O2 2_555 -7_465 92.6(5) y
O1 Rb O2 2_555 -11_465 92.6(5) n
O1 Rb O3 2_555 5_655 111.2(5) y
O1 Rb O3 2_555 -2_666 170.6(8) y
O1 Rb O3 2_555 -7_456 47.6(3) y
O1 Rb O3 2_555 -11_456 47.6(3) n
O1 Rb O1 7_556 11_565 59.5(9) n
O1 Rb O1 7_556 -5_476 138.9(6) n
O1 Rb O2 7_556 5_655 92.6(5) n
O1 Rb O2 7_556 -2_666 92.6(5) n
O1 Rb O2 7_556 -7_465 116.8(7) n
O1 Rb O2 7_556 -11_465 57.3(6) n
O1 Rb O3 7_556 5_655 47.6(3) n
O1 Rb O3 7_556 -2_666 47.6(3) n
O1 Rb O3 7_556 -7_456 170.6(8) n
O1 Rb O3 7_556 -11_456 111.2(5) n
O1 Rb O1 11_565 -5_476 138.9(6) n
O1 Rb O2 11_565 5_655 92.6(5) n
O1 Rb O2 11_565 -2_666 92.6(5) n
O1 Rb O2 11_565 -7_465 57.3(6) n
O1 Rb O2 11_565 -11_465 116.8(7) n
O1 Rb O3 11_565 5_655 47.6(3) n
O1 Rb O3 11_565 -2_666 47.6(3) n
O1 Rb O3 11_565 -7_456 111.2(5) n
O1 Rb O3 11_565 -11_456 170.6(8) n
O1 Rb O2 -5_476 5_655 116.8(7) n
O1 Rb O2 -5_476 -2_666 57.3(6) n
O1 Rb O2 -5_476 -7_465 92.6(5) n
O1 Rb O2 -5_476 -11_465 92.6(5) n
O1 Rb O3 -5_467 5_655 170.6(8) n
O1 Rb O3 -5_467 -2_666 111.2(5) n
O1 Rb O3 -5_467 -7_456 47.6(3) n
O1 Rb O3 -5_467 -11_456 47.6(3) n
O2 Rb O2 5_655 -2_666 174.0(10) y
O2 Rb O2 5_655 -7_465 90.15(5) y
O2 Rb O2 5_655 -11_465 90.15(5) n
O2 Rb O3 5_655 5_655 53.9(7) y
O2 Rb O3 5_655 -2_666 132.1(8) y
O2 Rb O3 5_655 -7_456 87.7(4) y
O2 Rb O3 5_655 -11_456 87.7(4) n
O2 Rb O2 -2_666 -7_465 90.15(5) n
O2 Rb O2 -2_666 -11_465 90.15(5) n
O2 Rb O3 -2_666 5_655 132.1(8) n
O2 Rb O3 -2_666 -2_666 53.9(7) n
O2 Rb O3 -2_666 -7_456 87.7(4) n
O2 Rb O3 -2_666 -11_456 87.7(4) n
O2 Rb O2 -7_465 -11_465 174.0(10) n
O2 Rb O3 -7_456 5_655 87.7(4) n
O2 Rb O3 -7_456 -2_666 87.7(4) n
O2 Rb O3 -7_456 -7_456 53.9(7) n
O2 Rb O3 -7_456 -11_456 132.1(8) n
O2 Rb O3 -11_456 5_655 87.7(4) n
O2 Rb O3 -11_456 -2_666 87.7(4) n
O2 Rb O3 -11_456 -7_456 132.1(8) n
O2 Rb O3 -11_456 -11_456 53.9(7) n
O3 Rb O3 5_655 -2_666 78.2(10) y
O3 Rb O3 5_655 -7_456 127.1(6) y
O3 Rb O3 5_655 -11_456 127.1(6) n
O3 Rb O3 -2_666 -7_456 127.1(6) n
O3 Rb O3 -2_666 -11_456 127.1(6) n
O3 Rb O3 -7_456 -11_456 78.2(10) n

loop_
_geom_bond_atom_site_label_1
_geom_bond_atom_site_label_2
_geom_bond_site_symmetry_2
_geom_bond_distance
_geom_bond_publ_flag
W O1 -7_564 1.913(7) y
W O1 -9_654 1.913(7) n
W O2 4_556 1.659(16) y
W O3 -5_555 1.907(11) y
W O3 -6_555 1.907(11) n
W O4 1_555 2.469(12) y
W Rb 4_546 4.16201(17) n
W Rb 5_654 4.16201(17) n
P O4 1_555 1.48(2) y
P O4 7_555 1.48(2) n
P O4 8_555 1.48(2) n
P O4 9_555 1.48(2) n
O1 W -7_564 1.913(7) n
O1 W -9_654 1.913(7) n
O1 Rb 3_555 3.27(3) n
O2 W 4_446 1.659(16) n
O2 Rb 6_465 3.050(15) n
O3 W 8_555 1.907(11) n
O3 W 11_555 1.907(11) n
O3 Rb 6_465 3.20(2) n
O4 W 1_555 2.469(12) n
O4 W 2_555 2.469(12) n
O4 W 3_555 2.469(12) n
O4 P 1_555 1.48(2) n
Rb W 4_456 4.16201(17) n
Rb W 6_465 4.16201(17) n
Rb W -1_666 4.16201(17) n
Rb W -3_666 4.16201(17) n
Rb W -8_456 4.16201(17) n
Rb W -9_655 4.16201(17) n
Rb W -10_465 4.16201(17) n
Rb W -12_655 4.16201(17) n
Rb O1 2_555 3.27(3) y
Rb O1 7_556 3.27(3) n
Rb O1 11_565 3.27(3) n
Rb O1 -5_566 3.27(3) n
Rb O2 5_655 3.050(15) y
Rb O2 -2_666 3.050(15) n
Rb O2 -7_465 3.050(15) n
Rb O2 -11_456 3.050(15) n
Rb O3 5_655 3.20(2) y
Rb O3 -2_666 3.20(2) n
Rb O3 -7_465 3.20(2) n
Rb O3 -11_456 3.20(2) n
